data_1520736
loop_
_publ_author_name
'Mary Sheeba, Mani'
'Preethi, Sankaranarayanan'
'Nijamudheen, A.'
'Muthu Tamizh, Manoharan'
'Datta, Ayan'
'Farrugia, Louis J.'
'Karvembu, Ramasamy'

_publ_section_title
;
 Half-sandwich Ru(\h6-C6H6) complexes with chiral aroylthioureas for
 enhanced asymmetric transfer hydrogenation of ketones -- experimental and
 theoretical studies
;
_journal_issue 10
_journal_name_full 'Catal. Sci. Technol.'
_journal_page_first 4790
_journal_paper_doi 10.1039/C5CY00774G
_journal_volume 5
_journal_year 2015
_chemical_absolute_configuration ad
_chemical_compound_source synthesis
_chemical_formula_moiety 'C16 H16 N2 O S'
_chemical_formula_sum 'C16 H16 N2 O S'
_chemical_formula_weight 284.37
_chemical_name_systematic
;
 ?
;
_space_group_crystal_system orthorhombic
_space_group_IT_number 19
_space_group_name_Hall 'P 2ac 2ab'
_space_group_name_H-M_alt 'P 21 21 21'
_symmetry_space_group_name_Hall 'P 2ac 2ab'
_symmetry_space_group_name_H-M 'P 21 21 21'
_atom_sites_solution_hydrogens mixed
_atom_sites_solution_primary direct
_atom_sites_solution_secondary direct
_audit_conform_dict_location ftp://ftp.iucr.org/pub/cif_core.dic
_audit_conform_dict_name cif_core.dic
_audit_conform_dict_version 2.4.3
_audit_creation_date 2014-04-30T09:55:17-00:00
_audit_creation_method 'WinGX routine CIF_UPDATE'
_audit_update_record
;
2014-11-05 deposited with the CCDC.
2015-07-03 downloaded from the CCDC.
;
_cell_angle_alpha 90
_cell_angle_beta 90
_cell_angle_gamma 90
_cell_formula_units_Z 4
_cell_length_a 7.2412(3)
_cell_length_b 10.1066(4)
_cell_length_c 19.6810(8)
_cell_measurement_reflns_used 2407
_cell_measurement_temperature 100(2)
_cell_measurement_theta_max 30.03
_cell_measurement_theta_min 2
_cell_measurement_wavelength 0.71073
_cell_volume 1440.33(10)
_computing_cell_refinement 'HKL Scalepack (Otwinowski & Minor 1997)'
_computing_data_collection 'Collect (Bruker AXS BV, 1997-2004)'
_computing_data_reduction 'HKL Denzo and Scalepack (Otwinowski & Minor 1997)'
_computing_molecular_graphics 'ORTEP-3 for Windows (Farrugia, 2012)'
_computing_publication_material 'WinGX publication routines (Farrugia, 2012)'
_computing_structure_refinement 'SHELXL-2014/3 (Sheldrick, 2008)'
_computing_structure_solution 'SIR-2014 (Burla et al., 2014)'
_diffrn_ambient_temperature 100(2)
_diffrn_detector 'CCD plate'
_diffrn_detector_area_resol_mean 9
_diffrn_measured_fraction_theta_full 0.999
_diffrn_measured_fraction_theta_max 1
_diffrn_measurement_device '95mm CCD camera on \k-goniostat'
_diffrn_measurement_device_type KappaCCD
_diffrn_measurement_method 'CCD rotation images, thick slices'
_diffrn_orient_matrix_UB_11 -0.025363
_diffrn_orient_matrix_UB_12 0.003978
_diffrn_orient_matrix_UB_13 0.049901
_diffrn_orient_matrix_UB_21 0.12985
_diffrn_orient_matrix_UB_22 -0.028414
_diffrn_orient_matrix_UB_23 0.009513
_diffrn_orient_matrix_UB_31 0.040015
_diffrn_orient_matrix_UB_32 0.094726
_diffrn_orient_matrix_UB_33 0.000758
_diffrn_radiation_monochromator 'horizonally mounted graphite crystal'
_diffrn_radiation_probe x-ray
_diffrn_radiation_type MoK\a
_diffrn_radiation_wavelength 0.71073
_diffrn_reflns_av_R_equivalents 0.022
_diffrn_reflns_laue_measured_fraction_full 0.999
_diffrn_reflns_laue_measured_fraction_max 1
_diffrn_reflns_limit_h_max 10
_diffrn_reflns_limit_h_min -10
_diffrn_reflns_limit_k_max 14
_diffrn_reflns_limit_k_min -14
_diffrn_reflns_limit_l_max 27
_diffrn_reflns_limit_l_min -27
_diffrn_reflns_number 34963
_diffrn_reflns_point_group_measured_fraction_full 1
_diffrn_reflns_point_group_measured_fraction_max 1
_diffrn_reflns_reduction_process
;
        Scaled and merged with Sortav
        R.H. Blessing, (1987) Cryst. Rev. 1, 3-58
        R.H. Blessing, (1989) J. Appl. Cryst. 22, 396-397
;
_diffrn_reflns_theta_full 25.242
_diffrn_reflns_theta_max 30.0
_diffrn_reflns_theta_min 2.07
_diffrn_source 'Enraf Nonius FR590'
_exptl_absorpt_coefficient_mu 0.222
_exptl_absorpt_correction_T_max 0.924
_exptl_absorpt_correction_T_min 0.862
_exptl_absorpt_correction_type gaussian
_exptl_absorpt_process_details
;
        P. Coppens, L. Leiserowitz, D Rabinovich, Acta Cryst.
        (1965), 18, 1035-1038
;
_exptl_crystal_colour colourless
_exptl_crystal_density_diffrn 1.311
_exptl_crystal_density_method 'not measured'
_exptl_crystal_description prism
_exptl_crystal_F_000 600
_exptl_crystal_size_max 0.61
_exptl_crystal_size_mid 0.51
_exptl_crystal_size_min 0.42
_refine_diff_density_max 0.297
_refine_diff_density_min -0.185
_refine_diff_density_rms 0.038
_refine_ls_abs_structure_details
;
 Flack x determined using 1737 quotients [(I+)-(I-)]/[(I+)+(I-)]
 (Parsons, Flack and Wagner, Acta Cryst. B69 (2013) 249-259).
;
_refine_ls_abs_structure_Flack 0.011(12)
_refine_ls_extinction_method none
_refine_ls_goodness_of_fit_ref 1.038
_refine_ls_hydrogen_treatment refU
_refine_ls_matrix_type full
_refine_ls_number_constraints 0
_refine_ls_number_parameters 204
_refine_ls_number_reflns 4204
_refine_ls_number_restraints 0
_refine_ls_restrained_S_all 1.038
_refine_ls_R_factor_all 0.0238
_refine_ls_R_factor_gt 0.0228
_refine_ls_shift/su_max 0.001
_refine_ls_shift/su_mean 0
_refine_ls_structure_factor_coef Fsqd
_refine_ls_weighting_details 'w=1/[\s^2^(Fo^2^)+(0.0329P)^2^+0.2067P] where P=(Fo^2^+2Fc^2^)/3'
_refine_ls_weighting_scheme calc
_refine_ls_wR_factor_gt 0.063
_refine_ls_wR_factor_ref 0.0634
_reflns_number_gt 4087
_reflns_number_total 4204
_reflns_threshold_expression 'I > 2\s(I)'
_cod_data_source_file c5cy00774g2.cif
_cod_data_source_block comp_L2
_cod_depositor_comments 'Adding full bibliography for 1520736--1520740.cif.'
_cod_database_code 1520736
_audit_block_doi 10.5517/cc13npv9

loop_
_space_group_symop_operation_xyz
'x, y, z'
'-x+1/2, -y, z+1/2'
'-x, y+1/2, -z+1/2'
'x+1/2, -y+1/2, -z'

loop_
_atom_site_label
_atom_site_type_symbol
_atom_site_fract_x
_atom_site_fract_y
_atom_site_fract_z
_atom_site_U_iso_or_equiv
_atom_site_adp_type
_atom_site_occupancy
_atom_site_calc_flag
S1 S 0.86984(5) 0.68367(3) 0.43230(2) 0.02075(8) Uani 1 d
O1 O 0.82947(15) 0.24568(9) 0.38236(5) 0.0224(2) Uani 1 d
N1 N 0.85418(16) 0.42563(10) 0.45192(5) 0.01662(19) Uani 1 d
N2 N 0.82789(15) 0.49258(10) 0.33949(5) 0.01621(19) Uani 1 d
C1 C 0.84237(16) 0.29140(11) 0.43987(6) 0.0156(2) Uani 1 d
C2 C 0.84964(16) 0.52821(11) 0.40401(6) 0.0154(2) Uani 1 d
C3 C 0.82845(19) 0.58623(12) 0.28227(6) 0.0190(2) Uani 1 d
H3 H 0.7613 0.668 0.2966 0.036(5) Uiso 1 calc
C4 C 1.0272(2) 0.62407(17) 0.26500(7) 0.0305(3) Uani 1 d
H4A H 1.0855 0.6647 0.3048 0.032(5) Uiso 1 calc
H4B H 1.0274 0.6872 0.2272 0.053(7) Uiso 1 calc
H4C H 1.0961 0.5446 0.2519 0.046(6) Uiso 1 calc
C111 C 0.84824(16) 0.20262(11) 0.50060(6) 0.0151(2) Uani 1 d
C112 C 0.88414(19) 0.06852(12) 0.48786(6) 0.0196(2) Uani 1 d
H112 H 0.9054 0.0393 0.4427 0.032(5) Uiso 1 calc
C113 C 0.8888(2) -0.02181(12) 0.54111(7) 0.0227(2) Uani 1 d
H113 H 0.9133 -0.1126 0.5323 0.036(6) Uiso 1 calc
C114 C 0.8576(2) 0.02085(13) 0.60704(7) 0.0233(2) Uani 1 d
H114 H 0.861 -0.0408 0.6434 0.031(5) Uiso 1 calc
C115 C 0.8214(2) 0.15367(14) 0.62015(7) 0.0243(3) Uani 1 d
H115 H 0.7998 0.1822 0.6655 0.034(5) Uiso 1 calc
C116 C 0.81653(18) 0.24495(12) 0.56710(7) 0.0195(2) Uani 1 d
H116 H 0.7918 0.3356 0.5762 0.033(5) Uiso 1 calc
C121 C 0.72417(18) 0.52445(13) 0.22334(6) 0.0182(2) Uani 1 d
C122 C 0.53654(19) 0.55222(15) 0.21455(7) 0.0229(3) Uani 1 d
H122 H 0.4762 0.6108 0.2451 0.033(5) Uiso 1 calc
C123 C 0.43700(19) 0.49506(17) 0.16165(7) 0.0263(3) Uani 1 d
H123 H 0.3094 0.5145 0.1564 0.036(5) Uiso 1 calc
C124 C 0.5239(2) 0.40937(14) 0.11634(7) 0.0234(3) Uani 1 d
H124 H 0.4557 0.3695 0.0805 0.027(5) Uiso 1 calc
C125 C 0.7112(2) 0.38271(14) 0.12389(7) 0.0239(3) Uani 1 d
H125 H 0.7716 0.3254 0.0928 0.035(5) Uiso 1 calc
C126 C 0.81061(19) 0.43986(13) 0.17701(7) 0.0224(3) Uani 1 d
H126 H 0.9385 0.4211 0.1818 0.032(5) Uiso 1 calc
H1 H 0.871(3) 0.4508(18) 0.4918(9) 0.021(4) Uiso 1 d
H2 H 0.821(3) 0.406(2) 0.3312(10) 0.030(5) Uiso 1 d

loop_
_atom_site_aniso_label
_atom_site_aniso_U_11
_atom_site_aniso_U_22
_atom_site_aniso_U_33
_atom_site_aniso_U_23
_atom_site_aniso_U_13
_atom_site_aniso_U_12
S1 0.03135(15) 0.01362(12) 0.01728(13) -0.00087(10) 0.00037(12) -0.00028(11)
O1 0.0369(5) 0.0171(4) 0.0131(4) -0.0010(3) 0.0003(4) -0.0019(4)
N1 0.0249(5) 0.0140(4) 0.0109(4) -0.0004(3) 0.0003(4) -0.0001(4)
N2 0.0219(5) 0.0145(4) 0.0123(4) 0.0013(3) 0.0009(3) -0.0008(4)
C1 0.0184(5) 0.0139(5) 0.0146(5) 0.0001(4) 0.0009(4) 0.0001(4)
C2 0.0169(5) 0.0157(5) 0.0138(5) 0.0011(4) 0.0016(4) 0.0007(4)
C3 0.0266(6) 0.0172(5) 0.0131(5) 0.0041(4) -0.0015(4) -0.0033(4)
C4 0.0340(8) 0.0401(8) 0.0173(6) 0.0017(6) 0.0016(5) -0.0182(7)
C111 0.0164(5) 0.0149(4) 0.0141(5) 0.0011(4) 0.0000(4) -0.0005(4)
C112 0.0260(6) 0.0162(5) 0.0166(5) -0.0011(4) -0.0021(5) 0.0015(5)
C113 0.0303(6) 0.0155(5) 0.0224(6) 0.0012(4) -0.0047(5) 0.0003(5)
C114 0.0285(6) 0.0218(6) 0.0195(6) 0.0064(4) -0.0039(5) -0.0022(5)
C115 0.0346(7) 0.0235(6) 0.0148(5) 0.0024(5) 0.0015(5) -0.0005(5)
C116 0.0266(6) 0.0164(5) 0.0155(5) -0.0001(4) 0.0018(5) 0.0003(4)
C121 0.0228(6) 0.0180(5) 0.0137(5) 0.0040(4) -0.0015(4) -0.0009(4)
C122 0.0231(6) 0.0300(7) 0.0156(6) 0.0007(5) 0.0025(5) 0.0030(5)
C123 0.0193(5) 0.0401(8) 0.0196(6) 0.0007(6) 0.0002(5) 0.0013(5)
C124 0.0251(6) 0.0269(6) 0.0182(6) 0.0015(5) -0.0041(5) -0.0036(5)
C125 0.0279(7) 0.0205(6) 0.0234(6) -0.0044(5) -0.0032(5) 0.0027(5)
C126 0.0227(6) 0.0201(5) 0.0244(6) -0.0019(5) -0.0042(5) 0.0035(5)

loop_
_atom_type_symbol
_atom_type_description
_atom_type_scat_dispersion_real
_atom_type_scat_dispersion_imag
_atom_type_scat_source
S S 0.1246 0.1234 'International Tables Vol C Tables 4.2.6.8 and 6.1.1.4'
O O 0.0106 0.006 'International Tables Vol C Tables 4.2.6.8 and 6.1.1.4'
N N 0.0061 0.0033 'International Tables Vol C Tables 4.2.6.8 and 6.1.1.4'
C C 0.0033 0.0016 'International Tables Vol C Tables 4.2.6.8 and 6.1.1.4'
H H 0 0 'International Tables Vol C Tables 4.2.6.8 and 6.1.1.4'

loop_
_exptl_crystal_face_index_h
_exptl_crystal_face_index_k
_exptl_crystal_face_index_l
_exptl_crystal_face_perp_dist
0 0 1 0.219
0 0 -1 0.202
0 1 1 0.285
0 -1 -1 0.382
0 -1 1 0.364
0 1 -1 0.341
-1 0 0 0.223
3 0 2 0.288
1 0 -4 0.213

loop_
_geom_angle_atom_site_label_1
_geom_angle_atom_site_label_2
_geom_angle_atom_site_label_3
_geom_angle
C1 N1 C2 127.60(10)
C1 N1 H1 118.1(12)
C2 N1 H1 114.2(12)
C2 N2 C3 123.83(10)
C2 N2 H2 116.5(12)
C3 N2 H2 119.4(13)
O1 C1 N1 122.27(11)
O1 C1 C111 120.93(10)
N1 C1 C111 116.80(10)
N2 C2 N1 116.42(10)
N2 C2 S1 125.63(9)
N1 C2 S1 117.95(9)
N2 C3 C121 108.59(10)
N2 C3 C4 109.52(11)
C121 C3 C4 113.68(11)
N2 C3 H3 108.3
C121 C3 H3 108.3
C4 C3 H3 108.3
C3 C4 H4A 109.5
C3 C4 H4B 109.5
H4A C4 H4B 109.5
C3 C4 H4C 109.5
H4A C4 H4C 109.5
H4B C4 H4C 109.5
C116 C111 C112 119.62(11)
C116 C111 C1 124.12(10)
C112 C111 C1 116.25(10)
C113 C112 C111 120.28(12)
C113 C112 H112 119.9
C111 C112 H112 119.9
C114 C113 C112 119.84(12)
C114 C113 H113 120.1
C112 C113 H113 120.1
C113 C114 C115 120.29(12)
C113 C114 H114 119.9
C115 C114 H114 119.9
C114 C115 C116 120.28(12)
C114 C115 H115 119.9
C116 C115 H115 119.9
C115 C116 C111 119.69(11)
C115 C116 H116 120.2
C111 C116 H116 120.2
C126 C121 C122 118.50(13)
C126 C121 C3 121.81(12)
C122 C121 C3 119.69(12)
C123 C122 C121 120.83(13)
C123 C122 H122 119.6
C121 C122 H122 119.6
C122 C123 C124 120.19(13)
C122 C123 H123 119.9
C124 C123 H123 119.9
C125 C124 C123 119.50(13)
C125 C124 H124 120.3
C123 C124 H124 120.3
C124 C125 C126 120.22(14)
C124 C125 H125 119.9
C126 C125 H125 119.9
C125 C126 C121 120.74(13)
C125 C126 H126 119.6
C121 C126 H126 119.6

loop_
_geom_bond_atom_site_label_1
_geom_bond_atom_site_label_2
_geom_bond_distance
S1 C2 1.6733(12)
O1 C1 1.2262(14)
N1 C1 1.3798(14)
N1 C2 1.4018(14)
N1 H1 0.835(19)
N2 C2 1.3293(15)
N2 C3 1.4711(15)
N2 H2 0.89(2)
C1 C111 1.4952(16)
C3 C121 1.5183(17)
C3 C4 1.527(2)
C3 H3 1
C4 H4A 0.98
C4 H4B 0.98
C4 H4C 0.98
C111 C116 1.3959(17)
C111 C112 1.4026(16)
C112 C113 1.3903(17)
C112 H112 0.95
C113 C114 1.3859(18)
C113 H113 0.95
C114 C115 1.3919(19)
C114 H114 0.95
C115 C116 1.3938(17)
C115 H115 0.95
C116 H116 0.95
C121 C126 1.3979(18)
C121 C122 1.3981(17)
C122 C123 1.392(2)
C122 H122 0.95
C123 C124 1.393(2)
C123 H123 0.95
C124 C125 1.3907(19)
C124 H124 0.95
C125 C126 1.3946(19)
C125 H125 0.95
C126 H126 0.95

loop_
_geom_torsion_atom_site_label_1
_geom_torsion_atom_site_label_2
_geom_torsion_atom_site_label_3
_geom_torsion_atom_site_label_4
_geom_torsion
C2 N1 C1 O1 1.5(2)
C2 N1 C1 C111 -179.18(11)
C3 N2 C2 N1 -177.11(11)
C3 N2 C2 S1 3.47(18)
C1 N1 C2 N2 1.40(19)
C1 N1 C2 S1 -179.13(10)
C2 N2 C3 C121 -156.59(11)
C2 N2 C3 C4 78.74(15)
O1 C1 C111 C116 -163.29(13)
N1 C1 C111 C116 17.40(17)
O1 C1 C111 C112 15.23(17)
N1 C1 C111 C112 -164.08(12)
C116 C111 C112 C113 -0.2(2)
C1 C111 C112 C113 -178.80(12)
C111 C112 C113 C114 0.1(2)
C112 C113 C114 C115 0.1(2)
C113 C114 C115 C116 -0.2(2)
C114 C115 C116 C111 0.0(2)
C112 C111 C116 C115 0.17(19)
C1 C111 C116 C115 178.65(12)
N2 C3 C121 C126 -85.66(15)
C4 C3 C121 C126 36.51(17)
N2 C3 C121 C122 94.41(14)
C4 C3 C121 C122 -143.42(13)
C126 C121 C122 C123 1.2(2)
C3 C121 C122 C123 -178.87(13)
C121 C122 C123 C124 -0.3(2)
C122 C123 C124 C125 -0.8(2)
C123 C124 C125 C126 0.9(2)
C124 C125 C126 C121 0.0(2)
C122 C121 C126 C125 -1.1(2)
C3 C121 C126 C125 179.01(12)
